data_7241632
loop_
_publ_author_name
'Su, Hao'
'Li, Zhongkui'
'Tan, Junrui'
'Ma, Hongwei'
'Yan, Li'
'Li, Hui'

_publ_section_title
;
 Structural conversion of three copper(ii) complexes with snapshot
 observations based on the different crystal colours and morphology
;
_journal_issue 70
_journal_name_full 'RSC Advances'
_journal_page_first 42964
_journal_page_last 42970
_journal_paper_doi 10.1039/D0RA07231A
_journal_volume 10
_journal_year 2020
_chemical_formula_sum 'C20 H22 Cu2 N2 O10'
_chemical_formula_weight 577.47
_space_group_crystal_system monoclinic
_space_group_IT_number 14
_space_group_name_Hall '-P 2ybc'
_space_group_name_H-M_alt 'P 1 21/c 1'
_atom_sites_solution_hydrogens mixed
_audit_creation_method SHELXL-2018/3
_audit_update_record
;
2020-10-02 deposited with the CCDC.	2020-11-20 downloaded from the CCDC.
;
_cell_angle_alpha 90
_cell_angle_beta 96.096(7)
_cell_angle_gamma 90
_cell_formula_units_Z 2
_cell_length_a 9.735(2)
_cell_length_b 8.646(2)
_cell_length_c 13.038(3)
_cell_measurement_reflns_used 706
_cell_measurement_temperature 296(2)
_cell_measurement_theta_max 18.26
_cell_measurement_theta_min 2.83
_cell_volume 1091.2(4)
_computing_cell_refinement 'Bruker SMART'
_computing_data_collection 'Bruker SMART'
_computing_data_reduction 'Bruker SAINT'
_computing_molecular_graphics 'Bruker SHELXTL'
_computing_publication_material 'Bruker SHELXTL'
_computing_structure_refinement 'SHELXL-2018/3 (Sheldrick, 2018)'
_computing_structure_solution 'SHELXT 2014/5 (Sheldrick, 2014)'
_diffrn_ambient_temperature 296(2)
_diffrn_measured_fraction_theta_full 0.995
_diffrn_measured_fraction_theta_max 0.995
_diffrn_measurement_device_type 'CCD area detector'
_diffrn_measurement_method 'phi and omega scans'
_diffrn_radiation_type MoK\a
_diffrn_radiation_wavelength 0.71073
_diffrn_reflns_av_R_equivalents 0.1397
_diffrn_reflns_av_unetI/netI 0.1112
_diffrn_reflns_Laue_measured_fraction_full 0.995
_diffrn_reflns_Laue_measured_fraction_max 0.995
_diffrn_reflns_limit_h_max 11
_diffrn_reflns_limit_h_min -11
_diffrn_reflns_limit_k_max 10
_diffrn_reflns_limit_k_min -10
_diffrn_reflns_limit_l_max 15
_diffrn_reflns_limit_l_min -15
_diffrn_reflns_number 9653
_diffrn_reflns_point_group_measured_fraction_full 0.995
_diffrn_reflns_point_group_measured_fraction_max 0.995
_diffrn_reflns_theta_full 25.049
_diffrn_reflns_theta_max 25.049
_diffrn_reflns_theta_min 2.104
_diffrn_source 'fine-focus sealed tube'
_exptl_absorpt_coefficient_mu 2.010
_exptl_absorpt_correction_T_max 0.809
_exptl_absorpt_correction_T_min 0.752
_exptl_absorpt_correction_type multi-scan
_exptl_absorpt_process_details sadabs
_exptl_crystal_colour blue
_exptl_crystal_density_diffrn 1.758
_exptl_crystal_description rhombus
_exptl_crystal_F_000 588
_exptl_crystal_size_max 0.150
_exptl_crystal_size_mid 0.150
_exptl_crystal_size_min 0.110
_refine_diff_density_max 1.247
_refine_diff_density_min -0.600
_refine_diff_density_rms 0.152
_refine_ls_extinction_method none
_refine_ls_goodness_of_fit_ref 1.038
_refine_ls_hydrogen_treatment constr
_refine_ls_matrix_type full
_refine_ls_number_parameters 154
_refine_ls_number_reflns 1924
_refine_ls_number_restraints 20
_refine_ls_restrained_S_all 1.035
_refine_ls_R_factor_all 0.1399
_refine_ls_R_factor_gt 0.0778
_refine_ls_shift/su_max 0.000
_refine_ls_shift/su_mean 0.000
_refine_ls_structure_factor_coef Fsqd
_refine_ls_weighting_details 'w=1/[\s^2^(Fo^2^)+(0.1218P)^2^] where P=(Fo^2^+2Fc^2^)/3'
_refine_ls_weighting_scheme calc
_refine_ls_wR_factor_gt 0.1955
_refine_ls_wR_factor_ref 0.2237
_reflns_Friedel_coverage 0.000
_reflns_number_gt 1135
_reflns_number_total 1924
_reflns_threshold_expression 'I > 2\s(I)'
_cod_data_source_file d0ra07231a2.cif
_cod_data_source_block 1_CCDC1
_cod_original_sg_symbol_H-M 'P 21/c'
_cod_database_code 7241632
_shelx_shelxl_version_number 2018/3
_shelx_space_group_comment
;
The symmetry employed for this shelxl refinement is uniquely defined
by the following loop, which should always be used as a source of
symmetry information in preference to the above space-group names.
They are only intended as comments.
;
_shelx_estimated_absorpt_t_min 0.752
_shelx_estimated_absorpt_t_max 0.809

loop_
_space_group_symop_operation_xyz
'x, y, z'
'-x, y+1/2, -z+1/2'
'-x, -y, -z'
'x, -y-1/2, z-1/2'

loop_
_atom_site_label
_atom_site_type_symbol
_atom_site_fract_x
_atom_site_fract_y
_atom_site_fract_z
_atom_site_U_iso_or_equiv
_atom_site_adp_type
_atom_site_occupancy
_atom_site_site_symmetry_order
_atom_site_calc_flag
_atom_site_refinement_flags_posn
_atom_site_refinement_flags_adp
_atom_site_refinement_flags_occupancy
_atom_site_disorder_assembly
_atom_site_disorder_group
Cu1 Cu 0.58084(12) 0.89051(13) -0.06539(9) 0.0332(4) Uani 1 1 d . . . . .
O3 O 0.6135(7) 0.9311(7) 0.0789(5) 0.0354(16) Uani 1 1 d . . . . .
O1 O 0.5559(7) 0.8465(7) -0.2138(5) 0.0383(17) Uani 1 1 d . . . . .
O2 O 0.4706(7) 0.7154(7) -0.0252(5) 0.0442(18) Uani 1 1 d . . . . .
H2B H 0.512938 0.670399 0.026886 0.053 Uiso 1 1 d R U . . .
H2C H 0.457988 0.650460 -0.074224 0.053 Uiso 1 1 d R U . . .
O5 O 0.9076(7) 1.0443(9) 0.3859(5) 0.050(2) Uani 1 1 d . . . . .
O4 O 0.5796(8) 0.9540(8) -0.3643(5) 0.0485(19) Uani 1 1 d . U . . .
N1 N 0.7119(9) 1.0402(9) -0.1036(6) 0.039(2) Uani 1 1 d . . . . .
C7 C 0.7335(10) 0.9944(10) 0.1223(7) 0.035(2) Uani 1 1 d . . . . .
C6 C 0.7595(10) 0.9834(11) 0.2301(7) 0.037(2) Uani 1 1 d . . . . .
H6A H 0.697661 0.931226 0.267369 0.044 Uiso 1 1 calc R U . . .
C8 C 0.8094(10) 1.1012(11) -0.0427(8) 0.038(2) Uani 1 1 d . . . . .
H8A H 0.871871 1.165062 -0.071491 0.045 Uiso 1 1 calc R U . . .
C2 C 0.8776(11) 1.0504(12) 0.2813(8) 0.040(3) Uani 1 1 d . . . . .
C10 C 0.6005(11) 0.9457(12) -0.2659(8) 0.042(3) Uani 1 1 d . U . . .
C5 C 0.8283(11) 1.0771(10) 0.0675(8) 0.042(3) Uani 1 1 d . . . . .
C4 C 0.9432(10) 1.1442(13) 0.1241(8) 0.046(3) Uani 1 1 d . . . . .
H4A H 1.005396 1.198722 0.088371 0.055 Uiso 1 1 calc R U . . .
C3 C 0.9689(11) 1.1342(13) 0.2284(9) 0.052(3) Uani 1 1 d . . . . .
H3A H 1.045630 1.182265 0.263250 0.063 Uiso 1 1 calc R U . . .
C9 C 0.6942(12) 1.0719(11) -0.2147(8) 0.046(3) Uani 1 1 d . U . . .
H9A H 0.783067 1.070794 -0.242071 0.056 Uiso 1 1 calc R U . . .
H9B H 0.652502 1.172865 -0.227820 0.056 Uiso 1 1 calc R U . . .
C1 C 0.8097(12) 0.9763(15) 0.4455(8) 0.060(3) Uani 1 1 d . . . . .
H1A H 0.844177 0.979947 0.517255 0.089 Uiso 1 1 calc R U . . .
H1B H 0.724206 1.032328 0.434824 0.089 Uiso 1 1 calc R U . . .
H1C H 0.794356 0.870599 0.424811 0.089 Uiso 1 1 calc R U . . .

loop_
_atom_site_aniso_label
_atom_site_aniso_U_11
_atom_site_aniso_U_22
_atom_site_aniso_U_33
_atom_site_aniso_U_23
_atom_site_aniso_U_13
_atom_site_aniso_U_12
Cu1 0.0441(8) 0.0245(6) 0.0307(7) -0.0019(5) 0.0026(5) -0.0026(6)
O3 0.038(4) 0.033(4) 0.034(4) -0.011(3) -0.003(3) 0.006(3)
O1 0.060(5) 0.030(4) 0.026(3) -0.005(3) 0.007(3) 0.005(3)
O2 0.066(5) 0.030(4) 0.034(4) 0.004(3) -0.006(3) -0.013(3)
O5 0.042(5) 0.063(5) 0.043(4) -0.004(4) -0.010(4) 0.001(4)
O4 0.074(5) 0.039(4) 0.031(4) 0.012(3) 0.001(4) 0.003(4)
N1 0.045(5) 0.034(5) 0.039(5) 0.003(4) 0.004(4) -0.001(4)
C7 0.049(6) 0.025(5) 0.030(5) -0.003(4) 0.007(5) 0.001(4)
C6 0.043(6) 0.030(5) 0.036(6) -0.001(4) 0.004(5) -0.004(5)
C8 0.036(6) 0.039(6) 0.040(6) 0.004(5) 0.016(5) -0.005(5)
C2 0.043(6) 0.037(5) 0.040(6) -0.005(5) -0.002(5) 0.006(5)
C10 0.043(5) 0.035(5) 0.048(6) -0.001(5) 0.003(5) 0.016(4)
C5 0.050(7) 0.025(6) 0.049(6) 0.002(4) 0.001(5) -0.005(5)
C4 0.039(6) 0.051(7) 0.048(7) -0.009(5) 0.006(5) -0.013(5)
C3 0.043(7) 0.058(8) 0.053(7) -0.025(6) -0.011(6) -0.007(5)
C9 0.055(6) 0.033(5) 0.049(6) 0.001(4) -0.006(5) -0.005(4)
C1 0.061(8) 0.082(9) 0.033(6) -0.008(6) -0.008(6) 0.014(7)

loop_
_atom_type_symbol
_atom_type_description
_atom_type_scat_dispersion_real
_atom_type_scat_dispersion_imag
_atom_type_scat_source
C C 0.0033 0.0016 'International Tables Vol C Tables 4.2.6.8 and 6.1.1.4'
H H 0.0000 0.0000 'International Tables Vol C Tables 4.2.6.8 and 6.1.1.4'
Cu Cu 0.3201 1.2651 'International Tables Vol C Tables 4.2.6.8 and 6.1.1.4'
N N 0.0061 0.0033 'International Tables Vol C Tables 4.2.6.8 and 6.1.1.4'
O O 0.0106 0.0060 'International Tables Vol C Tables 4.2.6.8 and 6.1.1.4'

loop_
_geom_angle_atom_site_label_1
_geom_angle_atom_site_label_2
_geom_angle_atom_site_label_3
_geom_angle
_geom_angle_site_symmetry_1
_geom_angle_site_symmetry_3
_geom_angle_publ_flag
O3 Cu1 N1 94.9(3) . . ?
O3 Cu1 O2 85.2(3) . . ?
N1 Cu1 O2 171.2(3) . . ?
O3 Cu1 O1 177.5(3) . . ?
N1 Cu1 O1 83.7(3) . . ?
O2 Cu1 O1 95.8(3) . . ?
O3 Cu1 O3 90.1(2) . 3_675 ?
N1 Cu1 O3 95.0(3) . 3_675 ?
O2 Cu1 O3 93.8(3) . 3_675 ?
O1 Cu1 O3 92.2(2) . 3_675 ?
C7 O3 Cu1 122.1(6) . . ?
C7 O3 Cu1 113.7(5) . 3_675 ?
Cu1 O3 Cu1 89.9(2) . 3_675 ?
C10 O1 Cu1 113.9(7) . . ?
Cu1 O2 H2B 109.6 . . ?
Cu1 O2 H2C 110.4 . . ?
H2B O2 H2C 108.5 . . ?
C2 O5 C1 118.5(8) . . ?
C8 N1 C9 122.4(9) . . ?
C8 N1 Cu1 125.8(7) . . ?
C9 N1 Cu1 111.8(6) . . ?
O3 C7 C6 116.4(8) . . ?
O3 C7 C5 124.7(9) . . ?
C6 C7 C5 118.7(9) . . ?
C2 C6 C7 120.2(9) . . ?
C2 C6 H6A 119.9 . . ?
C7 C6 H6A 119.9 . . ?
N1 C8 C5 124.3(9) . . ?
N1 C8 H8A 117.8 . . ?
C5 C8 H8A 117.8 . . ?
O5 C2 C3 115.9(9) . . ?
O5 C2 C6 122.8(10) . . ?
C3 C2 C6 121.3(10) . . ?
O1 C10 O4 125.3(10) . . ?
O1 C10 C9 119.8(10) . . ?
O4 C10 C9 114.9(10) . . ?
C4 C5 C7 118.0(10) . . ?
C4 C5 C8 118.4(9) . . ?
C7 C5 C8 123.5(9) . . ?
C3 C4 C5 123.6(10) . . ?
C3 C4 H4A 118.2 . . ?
C5 C4 H4A 118.2 . . ?
C4 C3 C2 118.1(9) . . ?
C4 C3 H3A 120.9 . . ?
C2 C3 H3A 120.9 . . ?
N1 C9 C10 107.4(8) . . ?
N1 C9 H9A 110.2 . . ?
C10 C9 H9A 110.2 . . ?
N1 C9 H9B 110.2 . . ?
C10 C9 H9B 110.2 . . ?
H9A C9 H9B 108.5 . . ?
O5 C1 H1A 109.5 . . ?
O5 C1 H1B 109.5 . . ?
H1A C1 H1B 109.5 . . ?
O5 C1 H1C 109.5 . . ?
H1A C1 H1C 109.5 . . ?
H1B C1 H1C 109.5 . . ?

loop_
_geom_bond_atom_site_label_1
_geom_bond_atom_site_label_2
_geom_bond_distance
_geom_bond_site_symmetry_2
_geom_bond_publ_flag
Cu1 O3 1.906(6) . ?
Cu1 N1 1.920(8) . ?
Cu1 O2 1.959(6) . ?
Cu1 O1 1.962(6) . ?
Cu1 O3 2.433(6) 3_675 ?
O3 C7 1.359(11) . ?
O1 C10 1.203(12) . ?
O2 H2B 0.8501 . ?
O2 H2C 0.8500 . ?
O5 C2 1.366(12) . ?
O5 C1 1.420(13) . ?
O4 C10 1.280(12) . ?
N1 C8 1.283(12) . ?
N1 C9 1.467(12) . ?
C7 C6 1.404(13) . ?
C7 C5 1.419(13) . ?
C6 C2 1.392(14) . ?
C6 H6A 0.9300 . ?
C8 C5 1.444(14) . ?
C8 H8A 0.9300 . ?
C2 C3 1.387(15) . ?
C10 C9 1.530(14) . ?
C5 C4 1.399(14) . ?
C4 C3 1.359(15) . ?
C4 H4A 0.9300 . ?
C3 H3A 0.9300 . ?
C9 H9A 0.9700 . ?
C9 H9B 0.9700 . ?
C1 H1A 0.9600 . ?
C1 H1B 0.9600 . ?
C1 H1C 0.9600 . ?
